data_4509598
loop_
_publ_author_name
'Nagarathinam, Mangayarkarasi'
'Saravanan, Kuppan'
'Leong, Wei Lee'
'Balaya, Palani'
'Vittal, Jagadese J.'

_publ_section_title
;
 Hollow Nanospheres and Flowers of CuS from Self-Assembled Cu(II)
 Coordination Polymer and Hydrogen-Bonded Complexes
 ofN-(2-Hydroxybenzyl)-l-serine
;
_journal_issue 10
_journal_name_full 'Crystal Growth &amp; Design'
_journal_page_first 4461
_journal_paper_doi 10.1021/cg9004938
_journal_volume 9
_journal_year 2009
_chemical_formula_sum 'C30 H41 Cu3 N3 O15'
_chemical_formula_weight 874.28
_chemical_name_systematic
; 
 ? 
;
_space_group_IT_number 4
_symmetry_cell_setting monoclinic
_symmetry_space_group_name_Hall 'P 2yb'
_symmetry_space_group_name_H-M 'P 1 21 1'
_atom_sites_solution_hydrogens geom
_atom_sites_solution_primary direct
_atom_sites_solution_secondary difmap
_audit_creation_method SHELXL-97
_cell_angle_alpha 90.00
_cell_angle_beta 99.731(3)
_cell_angle_gamma 90.00
_cell_formula_units_Z 2
_cell_length_a 13.5406(14)
_cell_length_b 7.9202(8)
_cell_length_c 16.5960(19)
_cell_measurement_reflns_used 794
_cell_measurement_temperature 223(2)
_cell_measurement_theta_max 23.1
_cell_measurement_theta_min 2.99
_cell_volume 1754.2(3)
_computing_cell_refinement 'Bruker AXS, SAINT'
_computing_data_collection 'Bruker AXS, SMART'
_computing_data_reduction 'Bruker AXS, SAINT'
_computing_molecular_graphics 'Bruker AXS, SHELXTL'
_computing_publication_material 'Bruker AXS, SHELXTL'
_computing_structure_refinement 'SHELXL-97 (Sheldrick, 1997)'
_computing_structure_solution 'SHELXS-97 (Sheldrick, 1990)'
_diffrn_ambient_temperature 223(2)
_diffrn_measured_fraction_theta_full 0.997
_diffrn_measured_fraction_theta_max 0.997
_diffrn_measurement_method '\w scans'
_diffrn_radiation_monochromator graphite
_diffrn_radiation_source 'fine-focus sealed tube'
_diffrn_radiation_type MoK\a
_diffrn_radiation_wavelength 0.71073
_diffrn_reflns_av_R_equivalents 0.0287
_diffrn_reflns_av_sigmaI/netI 0.0699
_diffrn_reflns_limit_h_max 10
_diffrn_reflns_limit_h_min -16
_diffrn_reflns_limit_k_max 9
_diffrn_reflns_limit_k_min -9
_diffrn_reflns_limit_l_max 19
_diffrn_reflns_limit_l_min -18
_diffrn_reflns_number 10161
_diffrn_reflns_theta_full 25.00
_diffrn_reflns_theta_max 25.00
_diffrn_reflns_theta_min 1.80
_exptl_absorpt_coefficient_mu 1.876
_exptl_absorpt_correction_T_max 0.865
_exptl_absorpt_correction_T_min 0.680
_exptl_absorpt_correction_type empirical
_exptl_absorpt_process_details 'sadabs (Sheldrick, 2007)'
_exptl_crystal_colour green
_exptl_crystal_density_diffrn 1.655
_exptl_crystal_density_meas ?
_exptl_crystal_density_method 'not measured'
_exptl_crystal_description 'plate, cut'
_exptl_crystal_F_000 898
_exptl_crystal_size_max 0.25
_exptl_crystal_size_mid 0.18
_exptl_crystal_size_min 0.08
_refine_diff_density_max 1.145
_refine_diff_density_min -0.278
_refine_diff_density_rms 0.092
_refine_ls_abs_structure_details 'Flack H D (1983), Acta Cryst. A39, 876-881'
_refine_ls_abs_structure_Flack -0.005(15)
_refine_ls_extinction_method none
_refine_ls_goodness_of_fit_ref 1.028
_refine_ls_hydrogen_treatment mixed
_refine_ls_matrix_type full
_refine_ls_number_parameters 496
_refine_ls_number_reflns 6085
_refine_ls_number_restraints 19
_refine_ls_restrained_S_all 1.027
_refine_ls_R_factor_all 0.0442
_refine_ls_R_factor_gt 0.0406
_refine_ls_shift/su_max 0.001
_refine_ls_shift/su_mean 0.000
_refine_ls_structure_factor_coef Fsqd
_refine_ls_weighting_details 'calc w=1/[\s^2^(Fo^2^)+(0.0571P)^2^+0.7816P] where P=(Fo^2^+2Fc^2^)/3'
_refine_ls_weighting_scheme calc
_refine_ls_wR_factor_gt 0.1105
_refine_ls_wR_factor_ref 0.1135
_reflns_number_gt 5673
_reflns_number_total 6085
_reflns_threshold_expression >2sigma(I)
_cod_data_source_file cg9004938sup1.cif
_cod_data_source_block compound_1
_cod_depositor_comments
;
The following automatic conversions were performed:

'_exptl_crystal_density_meas' value 'not measured' was changed to '?'
- the value is perceived as not measured.

Automatic conversion script
Id: cif_fix_values 3008 2015-01-20 13:52:24Z robertas 
;
_cod_original_sg_symbol_H-M P2(1)
_cod_database_code 4509598

loop_
_symmetry_equiv_pos_as_xyz
'x, y, z'
'-x, y+1/2, -z'

loop_
_atom_site_label
_atom_site_type_symbol
_atom_site_fract_x
_atom_site_fract_y
_atom_site_fract_z
_atom_site_U_iso_or_equiv
_atom_site_adp_type
_atom_site_occupancy
_atom_site_symmetry_multiplicity
_atom_site_calc_flag
_atom_site_refinement_flags
Cu1 Cu 0.46965(4) 0.29928(7) 0.19791(4) 0.02125(16) Uani 1 1 d D
Cu2 Cu 0.52274(4) 0.45564(8) 0.36415(4) 0.02532(17) Uani 1 1 d .
Cu3 Cu 0.64669(4) -0.09506(8) 0.10140(4) 0.02360(16) Uani 1 1 d .
O1 O 0.4075(2) 0.4136(5) 0.2789(2) 0.0269(8) Uani 1 1 d .
C1 C 0.3136(3) 0.4775(7) 0.2637(3) 0.0241(11) Uani 1 1 d .
C2 C 0.2922(4) 0.6337(8) 0.2948(4) 0.0358(14) Uani 1 1 d .
H2 H 0.3442 0.6986 0.3244 0.043 Uiso 1 1 calc R
C3 C 0.1959(4) 0.6940(8) 0.2826(4) 0.0362(14) Uani 1 1 d .
H3 H 0.1821 0.7984 0.3052 0.043 Uiso 1 1 calc R
C4 C 0.1207(4) 0.6047(8) 0.2383(4) 0.0372(14) Uani 1 1 d .
H4 H 0.0545 0.6451 0.2317 0.045 Uiso 1 1 calc R
C5 C 0.1409(4) 0.4554(8) 0.2032(3) 0.0311(12) Uani 1 1 d .
H5 H 0.0882 0.3967 0.1709 0.037 Uiso 1 1 calc R
C6 C 0.2381(4) 0.3865(7) 0.2137(3) 0.0249(11) Uani 1 1 d .
C7 C 0.2578(4) 0.2225(7) 0.1757(3) 0.0245(11) Uani 1 1 d .
H7A H 0.1967 0.1853 0.1397 0.029 Uiso 1 1 calc R
H7B H 0.2747 0.1375 0.2187 0.029 Uiso 1 1 calc R
N1 N 0.3409(3) 0.2340(6) 0.1276(3) 0.0203(9) Uani 1 1 d .
H1 H 0.3247 0.3143 0.0874 0.024 Uiso 1 1 calc R
C8 C 0.3601(4) 0.0699(6) 0.0882(3) 0.0218(11) Uani 1 1 d .
H8 H 0.3403 -0.0217 0.1228 0.026 Uiso 1 1 calc R
C9 C 0.4713(4) 0.0507(6) 0.0875(3) 0.0231(11) Uani 1 1 d .
O2 O 0.5314(3) 0.1576(4) 0.1255(2) 0.0224(8) Uani 1 1 d .
O3 O 0.5000(3) -0.0721(5) 0.0499(2) 0.0263(8) Uani 1 1 d .
C10 C 0.3017(4) 0.0442(7) 0.0018(3) 0.0261(12) Uani 1 1 d .
H10A H 0.3001 -0.0764 -0.0114 0.031 Uiso 1 1 calc R
H10B H 0.2325 0.0822 0.0000 0.031 Uiso 1 1 calc R
O4 O 0.3445(3) 0.1335(5) -0.0573(2) 0.0259(8) Uani 1 1 d .
H4A H 0.3794 0.0600 -0.0871 0.031 Uiso 1 1 calc R
O5 O 0.5867(2) 0.3497(5) 0.2818(2) 0.0239(8) Uani 1 1 d .
C11 C 0.6859(4) 0.3557(6) 0.2795(3) 0.0218(11) Uani 1 1 d .
C12 C 0.7205(4) 0.3521(6) 0.2049(3) 0.0248(12) Uani 1 1 d .
H12 H 0.6741 0.3427 0.1562 0.030 Uiso 1 1 calc R
C13 C 0.8210(4) 0.3620(7) 0.2012(4) 0.0301(13) Uani 1 1 d .
H13 H 0.8427 0.3613 0.1503 0.036 Uiso 1 1 calc R
C14 C 0.8899(4) 0.3729(8) 0.2725(4) 0.0394(15) Uani 1 1 d .
H14 H 0.9589 0.3778 0.2707 0.047 Uiso 1 1 calc R
C15 C 0.8557(4) 0.3765(8) 0.3475(4) 0.0361(14) Uani 1 1 d .
H15 H 0.9027 0.3853 0.3960 0.043 Uiso 1 1 calc R
C16 C 0.7557(4) 0.3674(7) 0.3524(3) 0.0280(12) Uani 1 1 d .
C17 C 0.7228(4) 0.3669(8) 0.4349(3) 0.0327(14) Uani 1 1 d .
H17A H 0.6949 0.2560 0.4445 0.039 Uiso 1 1 calc R
H17B H 0.7811 0.3863 0.4776 0.039 Uiso 1 1 calc R
N2 N 0.6469(3) 0.4982(6) 0.4403(3) 0.0260(11) Uani 1 1 d .
H2A H 0.6725 0.5979 0.4242 0.031 Uiso 1 1 calc R
C18 C 0.6227(4) 0.5278(8) 0.5223(3) 0.0299(13) Uani 1 1 d .
H18 H 0.6263 0.4175 0.5507 0.036 Uiso 1 1 calc R
C19 C 0.5146(4) 0.5900(7) 0.5138(3) 0.0291(12) Uani 1 1 d .
O6 O 0.4572(3) 0.5561(6) 0.4472(2) 0.0339(10) Uani 1 1 d .
O7 O 0.4882(3) 0.6662(6) 0.5711(2) 0.0380(10) Uani 1 1 d .
C20 C 0.6966(5) 0.6466(9) 0.5744(4) 0.0415(15) Uani 1 1 d .
H20A H 0.6747 0.6664 0.6269 0.050 Uiso 1 1 calc R
H20B H 0.7630 0.5940 0.5852 0.050 Uiso 1 1 calc R
O8 O 0.7025(3) 0.8045(6) 0.5332(3) 0.0453(11) Uani 1 1 d .
H8A H 0.6474 0.8530 0.5278 0.068 Uiso 1 1 calc R
O9 O 0.6966(3) -0.0189(5) 0.0067(2) 0.0252(8) Uani 1 1 d .
C21 C 0.7868(4) 0.0569(7) 0.0114(3) 0.0265(12) Uani 1 1 d .
C22 C 0.8019(5) 0.1730(7) -0.0483(4) 0.0336(13) Uani 1 1 d .
H22 H 0.7495 0.1942 -0.0921 0.040 Uiso 1 1 calc R
C23 C 0.8918(5) 0.2579(8) -0.0451(4) 0.0409(15) Uani 1 1 d .
H23 H 0.9004 0.3342 -0.0867 0.049 Uiso 1 1 calc R
C24 C 0.9697(5) 0.2298(9) 0.0203(4) 0.0406(15) Uani 1 1 d .
H24 H 1.0300 0.2903 0.0245 0.049 Uiso 1 1 calc R
C25 C 0.9564(4) 0.1117(8) 0.0786(4) 0.0353(14) Uani 1 1 d .
H25 H 1.0091 0.0916 0.1222 0.042 Uiso 1 1 calc R
C26 C 0.8677(4) 0.0213(7) 0.0752(3) 0.0271(12) Uani 1 1 d .
C27 C 0.8595(4) -0.1097(8) 0.1382(4) 0.0327(13) Uani 1 1 d .
H27A H 0.8504 -0.2207 0.1119 0.039 Uiso 1 1 calc R
H27B H 0.9218 -0.1125 0.1780 0.039 Uiso 1 1 calc R
N3 N 0.7746(3) -0.0750(6) 0.1809(2) 0.0254(10) Uani 1 1 d .
H3A H 0.7802 0.0349 0.1990 0.030 Uiso 1 1 calc R
C28 C 0.7685(4) -0.1838(8) 0.2518(4) 0.0364(13) Uani 1 1 d .
H28 H 0.7950 -0.2966 0.2410 0.044 Uiso 1 1 calc R
C29 C 0.6580(4) -0.2038(7) 0.2617(3) 0.0319(12) Uani 1 1 d .
O10 O 0.5936(3) -0.1806(5) 0.1954(2) 0.0304(9) Uani 1 1 d .
O11 O 0.6344(3) -0.2409(6) 0.3268(3) 0.0465(11) Uani 1 1 d .
C30 C 0.8315(6) -0.1134(13) 0.3330(4) 0.064(2) Uani 1 1 d .
H30A H 0.8096 0.0015 0.3431 0.076 Uiso 1 1 calc R
H30B H 0.8216 -0.1847 0.3792 0.076 Uiso 1 1 calc R
O12 O 0.9314(5) -0.1127(11) 0.3253(4) 0.091(2) Uani 1 1 d .
H12A H 0.9662 -0.0942 0.3705 0.136 Uiso 1 1 calc R
O13 O 0.4789(3) 0.5472(5) 0.1168(2) 0.0329(9) Uani 1 1 d D
H13A H 0.492(4) 0.6458(18) 0.1433(16) 0.029(6) Uiso 1 1 d D
H13B H 0.427(2) 0.566(3) 0.077(2) 0.029(6) Uiso 1 1 d D
O14 O 0.4461(3) 0.0106(6) 0.2754(3) 0.0407(11) Uani 1 1 d D
H14A H 0.467(3) 0.048(3) 0.3264(7) 0.029(6) Uiso 1 1 d D
H14B H 0.498(2) -0.045(3) 0.260(2) 0.029(6) Uiso 1 1 d D
O15 O 0.8948(6) 0.9372(17) 0.5672(6) 0.060(3) Uani 0.50 1 d PD
H15A H 0.885(4) 0.934(6) 0.5124(7) 0.029(6) Uiso 1 1 d D
H15B H 0.913(4) 0.832(3) 0.584(2) 0.029(6) Uiso 1 1 d D
O16 O 1.0336(6) 1.0740(14) 0.4517(6) 0.052(3) Uani 0.50 1 d PD
H16A H 1.003(4) 1.128(5) 0.488(3) 0.029(6) Uiso 1 1 d D
H16B H 1.064(4) 1.154(4) 0.426(3) 0.029(6) Uiso 1 1 d D

loop_
_atom_site_aniso_label
_atom_site_aniso_U_11
_atom_site_aniso_U_22
_atom_site_aniso_U_33
_atom_site_aniso_U_23
_atom_site_aniso_U_13
_atom_site_aniso_U_12
Cu1 0.0184(3) 0.0278(3) 0.0173(3) -0.0035(3) 0.0023(2) 0.0000(3)
Cu2 0.0198(3) 0.0387(4) 0.0169(3) -0.0059(3) 0.0013(2) 0.0024(3)
Cu3 0.0242(3) 0.0252(3) 0.0212(3) 0.0002(3) 0.0033(2) 0.0000(3)
O1 0.0197(18) 0.039(2) 0.0208(18) -0.0052(18) 0.0011(13) 0.0037(17)
C1 0.016(2) 0.036(3) 0.020(3) 0.002(2) 0.0036(19) 0.004(2)
C2 0.034(3) 0.040(3) 0.032(3) -0.005(3) 0.000(3) 0.006(3)
C3 0.035(3) 0.040(3) 0.034(3) -0.003(3) 0.006(3) 0.014(3)
C4 0.031(3) 0.044(3) 0.038(4) -0.001(3) 0.010(3) 0.012(3)
C5 0.017(3) 0.045(3) 0.032(3) 0.001(3) 0.005(2) -0.002(2)
C6 0.025(3) 0.027(3) 0.023(3) 0.001(2) 0.006(2) -0.001(2)
C7 0.020(3) 0.030(3) 0.024(3) 0.000(2) 0.004(2) -0.004(2)
N1 0.017(2) 0.025(2) 0.018(2) -0.0010(18) 0.0008(16) 0.0002(17)
C8 0.022(3) 0.023(2) 0.019(3) 0.001(2) 0.002(2) -0.003(2)
C9 0.030(3) 0.022(3) 0.017(3) 0.004(2) 0.003(2) 0.001(2)
O2 0.0196(18) 0.0231(18) 0.0252(19) -0.0056(16) 0.0054(14) -0.0019(15)
O3 0.0259(18) 0.028(2) 0.0241(18) -0.0035(17) 0.0018(14) 0.0035(16)
C10 0.028(3) 0.028(3) 0.022(3) -0.006(2) 0.006(2) -0.004(2)
O4 0.035(2) 0.0250(18) 0.0194(19) 0.0009(16) 0.0084(15) 0.0002(16)
O5 0.0144(17) 0.039(2) 0.0181(18) -0.0050(15) 0.0030(13) -0.0022(15)
C11 0.020(3) 0.023(3) 0.023(3) 0.000(2) 0.005(2) 0.0004(19)
C12 0.023(3) 0.024(3) 0.027(3) -0.001(2) 0.004(2) -0.003(2)
C13 0.030(3) 0.030(3) 0.033(3) -0.007(2) 0.013(2) 0.004(2)
C14 0.022(3) 0.047(4) 0.052(4) -0.009(3) 0.016(3) -0.004(3)
C15 0.021(3) 0.051(4) 0.035(3) -0.011(3) 0.000(2) 0.005(3)
C16 0.023(3) 0.036(3) 0.025(3) 0.000(2) 0.004(2) -0.002(2)
C17 0.021(3) 0.050(4) 0.024(3) 0.001(3) -0.005(2) 0.005(2)
N2 0.023(2) 0.039(3) 0.016(2) -0.0024(19) 0.0034(17) -0.0020(19)
C18 0.035(3) 0.043(3) 0.012(3) 0.002(2) 0.002(2) 0.002(3)
C19 0.027(3) 0.037(3) 0.023(3) -0.001(3) 0.005(2) 0.000(2)
O6 0.0199(19) 0.061(3) 0.021(2) -0.009(2) 0.0034(15) 0.0046(19)
O7 0.044(2) 0.048(3) 0.022(2) -0.008(2) 0.0062(17) 0.008(2)
C20 0.040(4) 0.060(4) 0.023(3) -0.004(3) 0.003(3) -0.003(3)
O8 0.039(2) 0.051(3) 0.045(3) -0.010(2) 0.0058(19) -0.003(2)
O9 0.0277(19) 0.0270(19) 0.0205(19) -0.0014(16) 0.0031(14) -0.0072(16)
C21 0.028(3) 0.027(3) 0.027(3) -0.008(2) 0.011(2) 0.000(2)
C22 0.041(3) 0.026(3) 0.033(3) -0.007(2) 0.006(3) -0.002(2)
C23 0.049(4) 0.033(3) 0.046(4) -0.006(3) 0.022(3) -0.012(3)
C24 0.039(3) 0.045(3) 0.042(4) -0.008(3) 0.019(3) -0.014(3)
C25 0.025(3) 0.044(3) 0.038(3) -0.011(3) 0.009(2) -0.003(3)
C26 0.027(3) 0.026(3) 0.031(3) -0.001(2) 0.010(2) 0.007(2)
C27 0.026(3) 0.030(3) 0.041(3) -0.003(3) 0.000(2) 0.005(2)
N3 0.029(2) 0.025(2) 0.021(2) -0.001(2) 0.0010(16) 0.003(2)
C28 0.037(3) 0.035(3) 0.034(3) 0.003(3) -0.005(2) -0.001(3)
C29 0.051(3) 0.021(3) 0.027(3) 0.003(3) 0.013(3) 0.005(3)
O10 0.033(2) 0.036(2) 0.024(2) 0.0055(18) 0.0075(15) 0.0011(18)
O11 0.057(3) 0.053(3) 0.032(2) 0.012(2) 0.015(2) 0.007(2)
C30 0.062(5) 0.096(6) 0.028(4) 0.022(4) -0.006(3) -0.003(5)
O12 0.068(4) 0.121(6) 0.073(4) 0.003(4) -0.015(3) -0.019(4)
O13 0.039(2) 0.028(2) 0.031(2) -0.0002(18) 0.0036(18) -0.0040(18)
O14 0.039(2) 0.050(3) 0.033(2) -0.003(2) 0.0065(18) 0.006(2)
O15 0.023(4) 0.105(9) 0.046(5) 0.002(6) -0.009(4) -0.010(5)
O16 0.026(5) 0.082(7) 0.038(6) -0.010(5) -0.020(4) 0.002(5)

loop_
_atom_type_symbol
_atom_type_description
_atom_type_scat_dispersion_real
_atom_type_scat_dispersion_imag
_atom_type_scat_source
C C 0.0033 0.0016 'International Tables Vol C Tables 4.2.6.8 and 6.1.1.4'
H H 0.0000 0.0000 'International Tables Vol C Tables 4.2.6.8 and 6.1.1.4'
N N 0.0061 0.0033 'International Tables Vol C Tables 4.2.6.8 and 6.1.1.4'
O O 0.0106 0.0060 'International Tables Vol C Tables 4.2.6.8 and 6.1.1.4'
Cu Cu 0.3201 1.2651 'International Tables Vol C Tables 4.2.6.8 and 6.1.1.4'

loop_
_geom_angle_atom_site_label_1
_geom_angle_atom_site_label_2
_geom_angle_atom_site_label_3
_geom_angle
_geom_angle_site_symmetry_3
O1 Cu1 O2 172.29(17) .
O1 Cu1 O5 78.80(14) .
O2 Cu1 O5 100.15(15) .
O1 Cu1 N1 95.05(16) .
O2 Cu1 N1 85.03(16) .
O5 Cu1 N1 170.81(16) .
O1 Cu1 O13 94.41(16) .
O2 Cu1 O13 93.31(14) .
O5 Cu1 O13 96.82(14) .
N1 Cu1 O13 90.41(16) .
O1 Cu1 O14 87.98(16) .
O2 Cu1 O14 84.35(14) .
O5 Cu1 O14 88.88(14) .
N1 Cu1 O14 84.05(16) .
O13 Cu1 O14 174.15(13) .
O1 Cu1 Cu2 39.62(10) .
O2 Cu1 Cu2 138.54(11) .
O5 Cu1 Cu2 39.22(10) .
N1 Cu1 Cu2 134.03(12) .
O13 Cu1 Cu2 98.69(10) .
O14 Cu1 Cu2 86.56(10) .
O5 Cu2 O6 178.51(18) .
O5 Cu2 O1 79.13(14) .
O6 Cu2 O1 100.38(15) .
O5 Cu2 N2 95.35(16) .
O6 Cu2 N2 85.20(16) .
O1 Cu2 N2 173.86(17) .
O5 Cu2 Cu1 40.08(10) .
O6 Cu2 Cu1 139.36(11) .
O1 Cu2 Cu1 39.09(10) .
N2 Cu2 Cu1 135.43(13) .
O9 Cu3 O10 177.71(16) .
O9 Cu3 N3 97.50(16) .
O10 Cu3 N3 83.95(16) .
O9 Cu3 O3 94.72(15) .
O10 Cu3 O3 84.33(15) .
N3 Cu3 O3 161.15(16) .
O9 Cu3 O4 89.37(14) 2_645
O10 Cu3 O4 88.60(15) 2_645
N3 Cu3 O4 101.56(16) 2_645
O3 Cu3 O4 92.84(14) 2_645
C1 O1 Cu1 123.6(3) .
C1 O1 Cu2 133.1(3) .
Cu1 O1 Cu2 101.29(15) .
O1 C1 C2 120.8(5) .
O1 C1 C6 119.1(5) .
C2 C1 C6 120.0(5) .
C3 C2 C1 120.5(6) .
C4 C3 C2 120.6(6) .
C3 C4 C5 119.8(5) .
C4 C5 C6 122.2(5) .
C1 C6 C5 116.5(5) .
C1 C6 C7 122.3(5) .
C5 C6 C7 121.1(5) .
C6 C7 N1 112.3(4) .
C7 N1 C8 112.6(4) .
C7 N1 Cu1 111.5(3) .
C8 N1 Cu1 106.3(3) .
N1 C8 C9 109.7(4) .
N1 C8 C10 115.1(4) .
C9 C8 C10 109.7(4) .
O3 C9 O2 122.8(5) .
O3 C9 C8 118.3(5) .
O2 C9 C8 119.0(5) .
C9 O2 Cu1 112.9(3) .
C9 O3 Cu3 102.9(3) .
O4 C10 C8 112.2(4) .
C10 O4 Cu3 138.2(3) 2_655
C11 O5 Cu2 124.9(3) .
C11 O5 Cu1 132.4(3) .
Cu2 O5 Cu1 100.70(15) .
O5 C11 C12 120.6(4) .
O5 C11 C16 120.3(5) .
C12 C11 C16 119.2(5) .
C13 C12 C11 121.5(5) .
C12 C13 C14 119.7(5) .
C13 C14 C15 119.1(5) .
C16 C15 C14 122.0(5) .
C15 C16 C11 118.5(5) .
C15 C16 C17 120.0(5) .
C11 C16 C17 121.5(5) .
N2 C17 C16 111.6(4) .
C18 N2 C17 115.7(4) .
C18 N2 Cu2 108.9(3) .
C17 N2 Cu2 111.8(3) .
N2 C18 C19 108.9(4) .
N2 C18 C20 113.2(5) .
C19 C18 C20 112.3(5) .
O7 C19 O6 124.2(5) .
O7 C19 C18 119.1(5) .
O6 C19 C18 116.7(5) .
C19 O6 Cu2 114.9(3) .
O8 C20 C18 110.6(5) .
C21 O9 Cu3 122.3(3) .
O9 C21 C22 119.4(5) .
O9 C21 C26 122.1(5) .
C22 C21 C26 118.4(5) .
C23 C22 C21 121.8(6) .
C22 C23 C24 119.8(6) .
C25 C24 C23 118.8(6) .
C24 C25 C26 122.3(6) .
C25 C26 C21 118.8(5) .
C25 C26 C27 119.7(5) .
C21 C26 C27 121.5(5) .
N3 C27 C26 111.3(4) .
C28 N3 C27 115.4(4) .
C28 N3 Cu3 108.8(3) .
C27 N3 Cu3 109.1(3) .
N3 C28 C29 109.4(4) .
N3 C28 C30 112.5(5) .
C29 C28 C30 109.9(5) .
O11 C29 O10 123.4(6) .
O11 C29 C28 121.8(5) .
O10 C29 C28 114.8(5) .
C29 O10 Cu3 116.3(3) .
O12 C30 C28 108.7(6) .

loop_
_geom_bond_atom_site_label_1
_geom_bond_atom_site_label_2
_geom_bond_distance
_geom_bond_site_symmetry_2
Cu1 O1 1.928(4) .
Cu1 O2 1.934(4) .
Cu1 O5 1.965(3) .
Cu1 N1 1.996(4) .
Cu1 O13 2.395(4) .
Cu1 O14 2.669(5) .
Cu1 Cu2 2.9987(9) .
Cu2 O5 1.930(3) .
Cu2 O6 1.932(4) .
Cu2 O1 1.950(3) .
Cu2 N2 1.954(4) .
Cu3 O9 1.910(4) .
Cu3 O10 1.947(4) .
Cu3 N3 1.998(4) .
Cu3 O3 2.034(3) .
Cu3 O4 2.281(4) 2_645
O1 C1 1.351(6) .
C1 C2 1.390(8) .
C1 C6 1.403(7) .
C2 C3 1.371(8) .
C3 C4 1.351(9) .
C4 C5 1.367(8) .
C5 C6 1.408(7) .
C6 C7 1.487(8) .
C7 N1 1.489(6) .
N1 C8 1.497(7) .
C8 C9 1.516(7) .
C8 C10 1.529(7) .
C9 O3 1.252(6) .
C9 O2 1.266(6) .
C10 O4 1.412(6) .
O4 Cu3 2.281(4) 2_655
O5 C11 1.352(6) .
C11 C12 1.395(7) .
C11 C16 1.407(7) .
C12 C13 1.375(7) .
C13 C14 1.380(8) .
C14 C15 1.399(8) .
C15 C16 1.373(8) .
C16 C17 1.509(8) .
C17 N2 1.475(7) .
N2 C18 1.473(7) .
C18 C19 1.527(8) .
C18 C20 1.529(8) .
C19 O7 1.230(7) .
C19 O6 1.268(7) .
C20 O8 1.434(8) .
O9 C21 1.352(6) .
C21 C22 1.392(8) .
C21 C26 1.416(8) .
C22 C23 1.384(8) .
C23 C24 1.397(9) .
C24 C25 1.380(9) .
C25 C26 1.390(8) .
C26 C27 1.490(8) .
C27 N3 1.476(7) .
N3 C28 1.471(7) .
C28 C29 1.542(8) .
C28 C30 1.570(9) .
C29 O11 1.212(7) .
C29 O10 1.296(7) .
C30 O12 1.380(10) .
